data_4500147
loop_
_publ_author_name
'Liang, Po-Ching'
'Liu, Hsin-Kuan'
'Yeh, Chun-Ting'
'Lin, Chia-Her'
'Zima, V\'it\<ezslav'

_publ_section_title
;
 Supramolecular Assembly of Calcium Metal&#x2212;Organic Frameworks with
 Structural Transformations
;
_journal_issue 3
_journal_name_full 'Crystal Growth &amp; Design'
_journal_page_first 699
_journal_paper_doi 10.1021/cg101114h
_journal_volume 11
_journal_year 2011
_chemical_formula_moiety 'C11 H12 Ca N2 O5'
_chemical_formula_sum 'C11 H12 Ca N2 O5'
_chemical_formula_weight 292.31
_chemical_name_systematic
; 
 ? 
;
_space_group_IT_number 62
_space_group_name_Hall '-P 2ac 2n'
_symmetry_cell_setting orthorhombic
_symmetry_space_group_name_Hall '-P 2ac 2n'
_symmetry_space_group_name_H-M 'P n m a'
_atom_sites_solution_hydrogens geom
_atom_sites_solution_primary direct
_atom_sites_solution_secondary difmap
_audit_creation_method SHELXL-97
_cell_angle_alpha 90.00
_cell_angle_beta 90.00
_cell_angle_gamma 90.00
_cell_formula_units_Z 4
_cell_length_a 6.9707(2)
_cell_length_b 17.9921(7)
_cell_length_c 10.0080(4)
_cell_measurement_reflns_used 6350
_cell_measurement_temperature 295(2)
_cell_measurement_theta_max 28.27
_cell_measurement_theta_min 2.26
_cell_volume 1255.18(8)
_computing_cell_refinement 'SAINT V7.68A (Bruker AXS, 2009)'
_computing_data_collection 'APEX2 (Bruker AXS, 2010)'
_computing_data_reduction 'SAINT V7.68A (Bruker AXS, 2009)'
_computing_molecular_graphics 'SHELXTL (Sheldrick, 2008)'
_computing_publication_material 'SHELXTL (Sheldrick, 2008)'
_computing_structure_refinement 'SHELXL-97 (Sheldrick, 2008)'
_computing_structure_solution 'SHELXS-97 (Sheldrick, 2008)'
_diffrn_ambient_temperature 295(2)
_diffrn_detector_area_resol_mean 8.3333
_diffrn_measured_fraction_theta_full 0.998
_diffrn_measured_fraction_theta_max 0.998
_diffrn_measurement_device_type 'Bruker APEX-II CCD'
_diffrn_measurement_method '\f and \w scans'
_diffrn_radiation_monochromator graphite
_diffrn_radiation_source 'fine-focus sealed tube'
_diffrn_radiation_type MoK\a
_diffrn_radiation_wavelength 0.71073
_diffrn_reflns_av_R_equivalents 0.0545
_diffrn_reflns_av_sigmaI/netI 0.0341
_diffrn_reflns_limit_h_max 9
_diffrn_reflns_limit_h_min -9
_diffrn_reflns_limit_k_max 20
_diffrn_reflns_limit_k_min -23
_diffrn_reflns_limit_l_max 13
_diffrn_reflns_limit_l_min -13
_diffrn_reflns_number 13338
_diffrn_reflns_theta_full 28.30
_diffrn_reflns_theta_max 28.30
_diffrn_reflns_theta_min 2.26
_exptl_absorpt_coefficient_mu 0.518
_exptl_absorpt_correction_T_max 0.9500
_exptl_absorpt_correction_T_min 0.9125
_exptl_absorpt_correction_type multi-scan
_exptl_absorpt_process_details 'SADABS V2008/1 (Bruker AXS)'
_exptl_crystal_colour pale-yellow
_exptl_crystal_density_diffrn 1.547
_exptl_crystal_density_method 'not measured'
_exptl_crystal_description columnar
_exptl_crystal_F_000 608
_exptl_crystal_size_max 0.18
_exptl_crystal_size_mid 0.15
_exptl_crystal_size_min 0.10
_refine_diff_density_max 0.392
_refine_diff_density_min -0.608
_refine_diff_density_rms 0.082
_refine_ls_extinction_method none
_refine_ls_goodness_of_fit_ref 1.058
_refine_ls_hydrogen_treatment constr
_refine_ls_matrix_type full
_refine_ls_number_parameters 103
_refine_ls_number_reflns 1604
_refine_ls_number_restraints 1
_refine_ls_restrained_S_all 1.060
_refine_ls_R_factor_all 0.0591
_refine_ls_R_factor_gt 0.0466
_refine_ls_shift/su_max 0.039
_refine_ls_shift/su_mean 0.004
_refine_ls_structure_factor_coef Fsqd
_refine_ls_weighting_details 'calc w=1/[\s^2^(Fo^2^)+(0.0889P)^2^+0.3798P] where P=(Fo^2^+2Fc^2^)/3'
_refine_ls_weighting_scheme calc
_refine_ls_wR_factor_gt 0.1328
_refine_ls_wR_factor_ref 0.1410
_reflns_number_gt 1291
_reflns_number_total 1604
_reflns_threshold_expression >2sigma(I)
_cod_data_source_file cg101114h_si_003.cif
_cod_data_source_block 2
_cod_depositor_comments
;
The following automatic conversions were performed:

'_symmetry_cell_setting' value 'Orthorhombic' changed to
'orthorhombic' according to
/home/saulius/struct/CIF-dictionaries/cif_core.dic dictionary named
'cif_core.dic' version 2.4.1 from 2010-06-29.

Automatic conversion script
Id: cif_fix_values 1715 2011-07-08 13:25:40Z adriana 
;
_cod_original_sg_symbol_H-M Pnma
_cod_database_code 4500147

loop_
_symmetry_equiv_pos_as_xyz
'x, y, z'
'-x+1/2, -y, z+1/2'
'-x, y+1/2, -z'
'x+1/2, -y+1/2, -z+1/2'
'-x, -y, -z'
'x-1/2, y, -z-1/2'
'x, -y-1/2, z'
'-x-1/2, y-1/2, z-1/2'

loop_
_atom_site_label
_atom_site_type_symbol
_atom_site_fract_x
_atom_site_fract_y
_atom_site_fract_z
_atom_site_U_iso_or_equiv
_atom_site_adp_type
_atom_site_occupancy
_atom_site_symmetry_multiplicity
_atom_site_calc_flag
_atom_site_refinement_flags
Ca1 Ca 0.08105(8) 0.7500 0.70487(5) 0.0201(2) Uani 1 2 d S
O1 O 0.3756(3) 0.66815(10) 0.68624(18) 0.0378(4) Uani 1 1 d .
O2 O 0.1411(3) 0.64956(13) 0.54562(19) 0.0539(6) Uani 1 1 d .
C1 C 0.2996(3) 0.63129(13) 0.5939(2) 0.0297(5) Uani 1 1 d .
C2 C 0.4007(3) 0.56283(14) 0.5447(2) 0.0314(5) Uani 1 1 d .
C3 C 0.5774(4) 0.54457(16) 0.5973(3) 0.0455(7) Uani 1 1 d .
H3A H 0.6293 0.5745 0.6638 0.055 Uiso 1 1 calc R
C4 C 0.3192(4) 0.51732(16) 0.4461(3) 0.0466(7) Uani 1 1 d .
H4A H 0.1957 0.5288 0.4090 0.056 Uiso 0.50 1 d PR
N1 N 0.1408(10) 0.5302(4) 0.3903(8) 0.103(3) Uani 0.50 1 d P
H1A H 0.0526 0.4958 0.4126 0.124 Uiso 0.50 1 d PR
H1B H 0.1402 0.5396 0.3019 0.124 Uiso 0.50 1 d PR
O1S O 0.2648(3) 0.7500 0.9210(2) 0.0383(6) Uani 1 2 d S
C1S C 0.2532(7) 0.7165(4) 1.0240(6) 0.0555(17) Uani 0.50 1 d P
H1SA H 0.2479 0.6632 1.0203 0.067 Uiso 0.50 1 d PR
N1S N 0.2508(8) 0.7500 1.1450(4) 0.101(2) Uani 1 2 d SD
C3S C 0.2404(17) 0.7045(8) 1.2660(13) 0.156(5) Uani 0.50 1 d PD
H3SA H 0.2394 0.6513 1.2341 0.234 Uiso 0.50 1 d P
H3SB H 0.3486 0.7116 1.3178 0.234 Uiso 0.50 1 d P
H3SC H 0.1240 0.7129 1.3104 0.234 Uiso 0.50 1 d P
C2S C 0.2476(19) 0.8340(9) 1.1501(12) 0.156(5) Uani 0.50 1 d PD
H2SA H 0.2591 0.8555 1.0593 0.234 Uiso 0.50 1 d P
H2SB H 0.1375 0.8541 1.1911 0.234 Uiso 0.50 1 d P
H2SC H 0.3621 0.8528 1.1985 0.234 Uiso 0.50 1 d P

loop_
_atom_site_aniso_label
_atom_site_aniso_U_11
_atom_site_aniso_U_22
_atom_site_aniso_U_33
_atom_site_aniso_U_23
_atom_site_aniso_U_13
_atom_site_aniso_U_12
Ca1 0.0182(3) 0.0196(3) 0.0225(3) 0.000 0.0015(2) 0.000
O1 0.0330(9) 0.0303(10) 0.0500(10) -0.0204(8) -0.0036(7) 0.0009(7)
O2 0.0445(10) 0.0591(13) 0.0579(12) -0.0329(10) -0.0161(9) 0.0222(10)
C1 0.0295(10) 0.0287(12) 0.0308(10) -0.0085(9) 0.0044(9) 0.0002(9)
C2 0.0307(11) 0.0283(12) 0.0353(12) -0.0119(9) 0.0018(9) 0.0024(9)
C3 0.0400(14) 0.0444(16) 0.0521(15) -0.0290(13) -0.0144(12) 0.0099(12)
C4 0.0400(14) 0.0438(16) 0.0560(15) -0.0276(13) -0.0134(12) 0.0139(12)
N1 0.069(4) 0.102(6) 0.138(6) -0.086(5) -0.058(4) 0.046(4)
O1S 0.0328(12) 0.0565(17) 0.0257(11) 0.000 0.0032(9) 0.000
C1S 0.033(3) 0.087(5) 0.046(3) 0.020(3) 0.004(2) -0.002(3)
N1S 0.080(4) 0.183(7) 0.039(2) 0.000 0.007(2) 0.000
C3S 0.129(9) 0.250(13) 0.088(5) 0.062(6) 0.024(5) 0.067(9)
C2S 0.129(9) 0.250(13) 0.088(5) 0.062(6) 0.024(5) 0.067(9)

loop_
_atom_type_symbol
_atom_type_description
_atom_type_scat_dispersion_real
_atom_type_scat_dispersion_imag
_atom_type_scat_source
C C 0.0033 0.0016 'International Tables Vol C Tables 4.2.6.8 and 6.1.1.4'
H H 0.0000 0.0000 'International Tables Vol C Tables 4.2.6.8 and 6.1.1.4'
O O 0.0106 0.0060 'International Tables Vol C Tables 4.2.6.8 and 6.1.1.4'
Ca Ca 0.2262 0.3064 'International Tables Vol C Tables 4.2.6.8 and 6.1.1.4'
N N 0.0061 0.0033 'International Tables Vol C Tables 4.2.6.8 and 6.1.1.4'

loop_
_geom_angle_atom_site_label_1
_geom_angle_atom_site_label_2
_geom_angle_atom_site_label_3
_geom_angle
_geom_angle_site_symmetry_1
_geom_angle_site_symmetry_3
O1 Ca1 O1 78.59(10) 6_557 4_466
O1 Ca1 O2 86.73(8) 6_557 .
O1 Ca1 O2 151.50(7) 4_466 .
O1 Ca1 O2 151.50(7) 6_557 7_575
O1 Ca1 O2 86.73(8) 4_466 7_575
O2 Ca1 O2 95.27(12) . 7_575
O1 Ca1 O1S 84.87(6) 6_557 .
O1 Ca1 O1S 84.87(6) 4_466 .
O2 Ca1 O1S 118.27(6) . .
O2 Ca1 O1S 118.27(6) 7_575 .
O1 Ca1 O1 99.52(7) 6_557 .
O1 Ca1 O1 154.39(5) 4_466 .
O2 Ca1 O1 51.95(6) . .
O2 Ca1 O1 104.05(8) 7_575 .
O1S Ca1 O1 69.55(6) . .
O1 Ca1 O1 154.39(5) 6_557 7_575
O1 Ca1 O1 99.52(7) 4_466 7_575
O2 Ca1 O1 104.05(8) . 7_575
O2 Ca1 O1 51.95(6) 7_575 7_575
O1S Ca1 O1 69.55(6) . 7_575
O1 Ca1 O1 71.09(9) . 7_575
O1 Ca1 O1S 72.41(6) 6_557 6_557
O1 Ca1 O1S 72.41(6) 4_466 6_557
O2 Ca1 O1S 79.94(6) . 6_557
O2 Ca1 O1S 79.94(6) 7_575 6_557
O1S Ca1 O1S 150.38(8) . 6_557
O1 Ca1 O1S 131.83(5) . 6_557
O1 Ca1 O1S 131.83(5) 7_575 6_557
O1 Ca1 C1 92.13(7) 6_557 .
O1 Ca1 C1 170.69(7) 4_466 .
O2 Ca1 C1 25.89(6) . .
O2 Ca1 C1 102.02(8) 7_575 .
O1S Ca1 C1 93.62(6) . .
O1 Ca1 C1 26.13(6) . .
O1 Ca1 C1 88.50(7) 7_575 .
O1S Ca1 C1 105.70(6) 6_557 .
O1 Ca1 C1 170.69(7) 6_557 7_575
O1 Ca1 C1 92.13(7) 4_466 7_575
O2 Ca1 C1 102.02(8) . 7_575
O2 Ca1 C1 25.89(6) 7_575 7_575
O1S Ca1 C1 93.62(6) . 7_575
O1 Ca1 C1 88.50(7) . 7_575
O1 Ca1 C1 26.13(6) 7_575 7_575
O1S Ca1 C1 105.70(6) 6_557 7_575
C1 Ca1 C1 97.13(10) . 7_575
O1 Ca1 Ca1 44.46(5) 6_557 6_557
O1 Ca1 Ca1 44.46(5) 4_466 6_557
O2 Ca1 Ca1 109.23(6) . 6_557
O2 Ca1 Ca1 109.23(6) 7_575 6_557
O1S Ca1 Ca1 106.09(6) . 6_557
O1 Ca1 Ca1 143.41(5) . 6_557
O1 Ca1 Ca1 143.41(5) 7_575 6_557
O1S Ca1 Ca1 44.28(5) 6_557 6_557
C1 Ca1 Ca1 127.98(5) . 6_557
C1 Ca1 Ca1 127.98(5) 7_575 6_557
O1 Ca1 Ca1 118.60(5) 6_557 6_657
O1 Ca1 Ca1 118.60(5) 4_466 6_657
O2 Ca1 Ca1 89.87(5) . 6_657
O2 Ca1 Ca1 89.87(5) 7_575 6_657
O1S Ca1 Ca1 44.85(5) . 6_657
O1 Ca1 Ca1 40.01(4) . 6_657
O1 Ca1 Ca1 40.01(4) 7_575 6_657
O1S Ca1 Ca1 164.78(6) 6_557 6_657
C1 Ca1 Ca1 65.18(5) . 6_657
C1 Ca1 Ca1 65.18(5) 7_575 6_657
Ca1 Ca1 Ca1 150.94(3) 6_557 6_657
C1 O1 Ca1 160.02(17) . 6_657
C1 O1 Ca1 91.10(14) . .
Ca1 O1 Ca1 95.54(6) 6_657 .
C1 O2 Ca1 95.39(14) . .
O2 C1 O1 121.3(2) . .
O2 C1 C2 120.2(2) . .
O1 C1 C2 118.5(2) . .
O2 C1 Ca1 58.73(12) . .
O1 C1 Ca1 62.77(12) . .
C2 C1 Ca1 173.44(16) . .
C3 C2 C4 119.4(2) . .
C3 C2 C1 119.3(2) . .
C4 C2 C1 121.3(2) . .
C2 C3 C4 122.2(2) . 5_666
C2 C3 H3A 118.9 . .
C4 C3 H3A 118.9 5_666 .
N1 C4 C3 118.2(3) . 5_666
N1 C4 C2 123.4(3) . .
C3 C4 C2 118.4(2) 5_666 .
C3 C4 H4A 121.0 5_666 .
C2 C4 H4A 120.6 . .
C4 N1 H1A 113.5 . .
H4A N1 H1A 117.5 . .
C4 N1 H1B 115.6 . .
H4A N1 H1B 116.6 . .
H1A N1 H1B 111.7 . .
C1S O1S C1S 60.6(7) . 7_575
C1S O1S Ca1 134.9(3) . .
C1S O1S Ca1 134.9(3) 7_575 .
C1S O1S Ca1 119.1(3) . 6_657
C1S O1S Ca1 119.1(3) 7_575 6_657
Ca1 O1S Ca1 90.87(7) . 6_657
O1S C1S C1S 59.7(4) . 7_575
O1S C1S N1S 123.1(6) . .
C1S C1S N1S 63.5(3) 7_575 .
O1S C1S C2S 174.1(8) . 7_575
C1S C1S C2S 125.7(5) 7_575 7_575
N1S C1S C2S 62.2(6) . 7_575
O1S C1S H1SA 118.2 . .
C1S C1S H1SA 176.9 7_575 .
N1S C1S H1SA 118.6 . .
C2S C1S H1SA 56.4 7_575 .
C1S N1S C1S 53.0(6) . 7_575
C1S N1S C3S 119.4(7) . .
C1S N1S C3S 172.1(8) 7_575 .
C1S N1S C3S 172.1(8) . 7_575
C1S N1S C3S 119.4(7) 7_575 7_575
C3S N1S C3S 68.1(13) . 7_575
C1S N1S C2S 65.4(5) . 7_575
C1S N1S C2S 118.4(6) 7_575 7_575
C3S N1S C2S 54.0(7) . 7_575
C3S N1S C2S 122.1(9) 7_575 7_575
C1S N1S C2S 118.4(6) . .
C1S N1S C2S 65.4(5) 7_575 .
C3S N1S C2S 122.1(9) . .
C3S N1S C2S 54.0(7) 7_575 .
C2S N1S C2S 175.8(10) 7_575 .
C2S C3S N1S 64.8(7) 7_575 .
C2S C3S C3S 120.8(8) 7_575 7_575
N1S C3S C3S 56.0(7) . 7_575
N1S C3S H3SA 105.6 . .
C3S C3S H3SA 161.6 7_575 .
C2S C3S H3SB 121.5 7_575 .
N1S C3S H3SB 110.2 . .
C3S C3S H3SB 82.0 7_575 .
H3SA C3S H3SB 108.3 . .
C2S C3S H3SC 121.4 7_575 .
N1S C3S H3SC 110.2 . .
C3S C3S H3SC 80.7 7_575 .
H3SA C3S H3SC 107.3 . .
H3SB C3S H3SC 114.8 . .
C3S C2S N1S 61.2(7) 7_575 .
C3S C2S C1S 113.5(11) 7_575 7_575
N1S C2S C1S 52.4(7) . 7_575
C3S C2S H2SA 171.9 7_575 .
N1S C2S H2SA 111.0 . .
C1S C2S H2SA 58.8 7_575 .
C3S C2S H2SB 78.0 7_575 .
N1S C2S H2SB 114.3 . .
C1S C2S H2SB 126.8 7_575 .
H2SA C2S H2SB 108.4 . .
C3S C2S H2SC 77.6 7_575 .
N1S C2S H2SC 110.2 . .
C1S C2S H2SC 125.1 7_575 .
H2SA C2S H2SC 104.4 . .
H2SB C2S H2SC 108.0 . .

loop_
_geom_bond_atom_site_label_1
_geom_bond_atom_site_label_2
_geom_bond_distance
_geom_bond_site_symmetry_2
Ca1 O1 2.3256(17) 6_557
Ca1 O1 2.3256(17) 4_466
Ca1 O2 2.4456(18) .
Ca1 O2 2.4456(18) 7_575
Ca1 O1S 2.514(2) .
Ca1 O1 2.5334(19) .
Ca1 O1 2.5334(19) 7_575
Ca1 O1S 2.539(2) 6_557
Ca1 C1 2.849(2) .
Ca1 C1 2.849(2) 7_575
O1 C1 1.255(3) .
O1 Ca1 2.3256(17) 6_657
O2 C1 1.249(3) .
C1 C2 1.502(3) .
C2 C3 1.379(3) .
C2 C4 1.402(3) .
C3 C4 1.396(4) 5_666
C3 H3A 0.9300 .
C4 N1 1.383(6) .
C4 C3 1.396(4) 5_666
C4 H4A 0.9599 .
N1 H4A 0.4268 .
N1 H1A 0.9001 .
N1 H1B 0.9000 .
O1S C1S 1.197(6) .
O1S C1S 1.197(6) 7_575
O1S Ca1 2.539(2) 6_657
C1S C1S 1.207(15) 7_575
C1S N1S 1.353(8) .
C1S C2S 1.554(16) 7_575
C1S H1SA 0.9600 .
N1S C1S 1.354(8) 7_575
N1S C3S 1.463(11) .
N1S C3S 1.463(11) 7_575
N1S C2S 1.512(16) 7_575
N1S C2S 1.512(16) .
C3S C2S 1.352(19) 7_575
C3S C3S 1.64(3) 7_575
C3S H3SA 1.0089 .
C3S H3SB 0.9240 .
C3S H3SC 0.9374 .
C2S C3S 1.352(19) 7_575
C2S C1S 1.554(16) 7_575
C2S H2SA 0.9900 .
C2S H2SB 0.9428 .
C2S H2SC 0.9940 .
